data_7063658
loop_
_publ_author_name
'Moreno-Narv\'aez, Mar\'ia Esther'
'Arenaza-Corona, Antonino'
'Gonz\'alez-Sebasti\'an, Lucero'
'Ram\'irez, Teresa Apan'
'Ortega, Sim\'on Hern\'andez'
'Cruz-Navarro, J. Antonio'
'Al\'i-Torres, Jorge'
'Orjuela, Adri\'an L.'
'Reyes-Marquez, Viviana'
'Lomas-Romero, Leticia'
'Morales-Morales, David'

_publ_section_title
;
 Glycoconjugate Pd(ii) and Cu(ii) complexes of fluorinated N,O Schiff base
 ligands for targeted cancer therapy: synthesis, characterization and in
 vitro cytotoxic activity evaluation
;
_journal_issue 13
_journal_name_full 'New Journal of Chemistry'
_journal_page_first 5187
_journal_page_last 5199
_journal_paper_doi 10.1039/D4NJ05181E
_journal_volume 49
_journal_year 2025
_chemical_formula_moiety 'C28 H18 F6 N2 O4 Pd, 2(C2 H6 O S)'
_chemical_formula_sum 'C32 H30 F6 N2 O6 Pd S2'
_chemical_formula_weight 823.10
_space_group_crystal_system monoclinic
_space_group_IT_number 14
_space_group_name_Hall '-P 2ybc'
_space_group_name_H-M_alt 'P 1 21/c 1'
_atom_sites_solution_hydrogens mixed
_atom_sites_solution_primary direct
_atom_sites_solution_secondary difmap
_audit_creation_method SHELXL-2019/3
_audit_update_record
;
2024-11-21 deposited with the CCDC.	2025-02-12 downloaded from the CCDC.
;
_cell_angle_alpha 90
_cell_angle_beta 99.9390(10)
_cell_angle_gamma 90
_cell_formula_units_Z 2
_cell_length_a 17.7063(5)
_cell_length_b 11.4094(3)
_cell_length_c 8.6419(2)
_cell_measurement_reflns_used 9921
_cell_measurement_temperature 298(2)
_cell_measurement_theta_max 25.39
_cell_measurement_theta_min 2.34
_cell_volume 1719.62(8)
_computing_cell_refinement 'APEX3 v2018.2 (Bruker, 2018)'
_computing_data_collection 'APEX3 v2018.2 (Bruker, 2018)'
_computing_data_reduction 'SAINT V8.37A  (Bruker, 2018)'
_computing_molecular_graphics 'Ortep-3 Ver 2.02 L.J. Farrugia (1997) J. Appl. Cryst. 30, 565'
_computing_publication_material 'SHELXL-2018/3 (Sheldrick, 2015)'
_computing_structure_refinement 'SHELXL-2019/2 (Sheldrick, 2019)'
_computing_structure_solution 'SHELXS-2018 (Bruker, 2015)'
_diffrn_ambient_temperature 298(2)
_diffrn_detector_area_resol_mean 52.0833
_diffrn_measured_fraction_theta_full 0.999
_diffrn_measured_fraction_theta_max 0.998
_diffrn_measurement_device_type 'Bruker D8 Venture \k-geometry diffractometer 208039-01'
_diffrn_measurement_method \w-scans
_diffrn_radiation_type MoK\a
_diffrn_radiation_wavelength 0.71073
_diffrn_reflns_av_R_equivalents 0.0279
_diffrn_reflns_av_unetI/netI 0.0267
_diffrn_reflns_Laue_measured_fraction_full 0.999
_diffrn_reflns_Laue_measured_fraction_max 0.998
_diffrn_reflns_limit_h_max 16
_diffrn_reflns_limit_h_min -21
_diffrn_reflns_limit_k_max 13
_diffrn_reflns_limit_k_min -13
_diffrn_reflns_limit_l_max 10
_diffrn_reflns_limit_l_min -10
_diffrn_reflns_number 13051
_diffrn_reflns_point_group_measured_fraction_full 0.999
_diffrn_reflns_point_group_measured_fraction_max 0.998
_diffrn_reflns_theta_full 25.242
_diffrn_reflns_theta_max 25.389
_diffrn_reflns_theta_min 2.336
_diffrn_source 'micro-focus X-ray source'
_exptl_absorpt_coefficient_mu 0.739
_exptl_absorpt_correction_T_max 0.7452
_exptl_absorpt_correction_T_min 0.6919
_exptl_absorpt_correction_type multi-scan
_exptl_absorpt_process_details
; 
 SADABS 2016/2: Krause, L., Herbst-Irmer, R., Sheldrick G.M. & Stalke D., 
 J. Appl. Cryst. 48 (2015) 3-10 
;
_exptl_crystal_colour orange
_exptl_crystal_density_diffrn 1.590
_exptl_crystal_description Prism
_exptl_crystal_F_000 832
_exptl_crystal_size_max 0.414
_exptl_crystal_size_mid 0.301
_exptl_crystal_size_min 0.264
_refine_diff_density_max 0.436
_refine_diff_density_min -0.277
_refine_diff_density_rms 0.056
_refine_ls_extinction_method none
_refine_ls_goodness_of_fit_ref 1.045
_refine_ls_hydrogen_treatment mixed
_refine_ls_matrix_type full
_refine_ls_number_parameters 295
_refine_ls_number_reflns 3163
_refine_ls_number_restraints 199
_refine_ls_restrained_S_all 1.096
_refine_ls_R_factor_all 0.0482
_refine_ls_R_factor_gt 0.0337
_refine_ls_shift/su_max 0.008
_refine_ls_shift/su_mean 0.001
_refine_ls_structure_factor_coef Fsqd
_refine_ls_weighting_details 'w=1/[\s^2^(Fo^2^)+(0.0318P)^2^+1.4543P] where P=(Fo^2^+2Fc^2^)/3'
_refine_ls_weighting_scheme calc
_refine_ls_wR_factor_gt 0.0723
_refine_ls_wR_factor_ref 0.0800
_reflns_Friedel_coverage 0.000
_reflns_number_gt 2485
_reflns_number_total 3163
_reflns_threshold_expression 'I > 2\s(I)'
_cod_data_source_file d4nj05181e2.cif
_cod_data_source_block Pd(L3)2
_cod_depositor_comments 'Adding full bibliography for 7063651--7063658.cif.'
_cod_original_sg_symbol_H-M 'P 21/c'
_cod_database_code 7063658
_shelx_shelxl_version_number 2019/3
_shelx_space_group_comment
; 
The symmetry employed for this shelxl refinement is uniquely defined 
by the following loop, which should always be used as a source of 
symmetry information in preference to the above space-group names. 
They are only intended as comments. 
;
_shelx_estimated_absorpt_t_min 0.750
_shelx_estimated_absorpt_t_max 0.829

loop_
_space_group_symop_operation_xyz
'x, y, z'
'-x, y+1/2, -z+1/2'
'-x, -y, -z'
'x, -y-1/2, z-1/2'

loop_
_atom_site_label
_atom_site_type_symbol
_atom_site_fract_x
_atom_site_fract_y
_atom_site_fract_z
_atom_site_U_iso_or_equiv
_atom_site_adp_type
_atom_site_occupancy
_atom_site_site_symmetry_order
_atom_site_calc_flag
_atom_site_refinement_flags_posn
_atom_site_refinement_flags_adp
_atom_site_refinement_flags_occupancy
_atom_site_disorder_assembly
_atom_site_disorder_group
Pd1 Pd 0.500000 0.500000 1.000000 0.03933(12) Uani 1 2 d S . P . .
O1 O 0.38783(12) 0.49640(17) 0.9919(2) 0.0509(5) Uani 1 1 d . . . . .
O2 O 0.13307(13) 0.6174(2) 0.8876(3) 0.0671(6) Uani 1 1 d D . . . .
H2A H 0.1014(17) 0.659(3) 0.828(4) 0.081 Uiso 1 1 d D U . . .
N1 N 0.48797(14) 0.5871(2) 0.7931(3) 0.0435(6) Uani 1 1 d . . . . .
C1 C 0.35293(17) 0.6366(2) 0.7832(4) 0.0461(7) Uani 1 1 d . . . . .
C6 C 0.29246(19) 0.7026(3) 0.6991(4) 0.0585(9) Uani 1 1 d . . . . .
H6 H 0.302556 0.750796 0.618224 0.070 Uiso 1 1 calc R U . . .
C2 C 0.33665(17) 0.5624(2) 0.9057(3) 0.0427(7) Uani 1 1 d . . . . .
C3 C 0.26107(17) 0.5581(3) 0.9341(4) 0.0473(7) Uani 1 1 d . . . . .
H3 H 0.249319 0.508406 1.011908 0.057 Uiso 1 1 calc R U . . .
C4 C 0.20429(18) 0.6250(3) 0.8505(4) 0.0501(8) Uani 1 1 d . . . . .
C5 C 0.22001(19) 0.6993(3) 0.7304(4) 0.0608(9) Uani 1 1 d . . . . .
H5 H 0.181549 0.745355 0.673564 0.073 Uiso 1 1 calc R U . . .
C7 C 0.42494(17) 0.6400(3) 0.7330(4) 0.0480(7) Uani 1 1 d . . . . .
H7 H 0.427286 0.686176 0.645301 0.058 Uiso 1 1 calc R U . . .
C8 C 0.55302(17) 0.6023(3) 0.7155(3) 0.0451(7) Uani 1 1 d . . . . .
C9 C 0.57824(19) 0.7122(3) 0.6844(4) 0.0589(9) Uani 1 1 d . . . . .
H9 H 0.552001 0.778027 0.710134 0.071 Uiso 1 1 calc R U . . .
C10 C 0.6424(2) 0.7255(3) 0.6150(4) 0.0656(10) Uani 1 1 d . . . . .
H10 H 0.658384 0.800027 0.591346 0.079 Uiso 1 1 calc R U . . .
C11 C 0.68226(18) 0.6290(3) 0.5810(4) 0.0556(8) Uani 1 1 d . . . . .
C12 C 0.6569(2) 0.5182(3) 0.6102(4) 0.0587(9) Uani 1 1 d . . . . .
H12 H 0.683471 0.452648 0.584853 0.070 Uiso 1 1 calc R U . . .
C13 C 0.59215(19) 0.5049(3) 0.6770(4) 0.0540(8) Uani 1 1 d . . . . .
H13 H 0.574815 0.430232 0.696209 0.065 Uiso 1 1 calc R U . . .
C14 C 0.7556(2) 0.6429(3) 0.5183(5) 0.0777(10) Uani 1 1 d D U . . .
F1 F 0.8146(3) 0.6167(6) 0.6211(7) 0.134(2) Uani 0.726(6) 1 d D U P A 1
F2 F 0.7694(2) 0.7569(3) 0.4835(6) 0.1018(15) Uani 0.726(6) 1 d D U P A 1
F3 F 0.7549(3) 0.5901(5) 0.3883(7) 0.128(2) Uani 0.726(6) 1 d D U P A 1
F1A F 0.7481(7) 0.6867(15) 0.3818(15) 0.126(4) Uani 0.274(6) 1 d D U P A 2
F2A F 0.7882(6) 0.5332(7) 0.4945(16) 0.090(3) Uani 0.274(6) 1 d D U P A 2
F3A F 0.8094(8) 0.6889(13) 0.6139(16) 0.117(4) Uani 0.274(6) 1 d D U P A 2
S1 S -0.01115(7) 0.84661(10) 0.67091(14) 0.0690(4) Uani 0.878(3) 1 d D U P B 1
O3 O 0.0254(3) 0.7274(3) 0.6879(4) 0.0729(11) Uani 0.878(3) 1 d D U P B 1
C15 C 0.0617(3) 0.9480(5) 0.7442(8) 0.1062(18) Uani 0.878(3) 1 d D U P B 1
H15A H 0.085028 0.925841 0.848715 0.159 Uiso 0.878(3) 1 calc R U P B 1
H15B H 0.039894 1.024913 0.746141 0.159 Uiso 0.878(3) 1 calc R U P B 1
H15C H 0.099837 0.948395 0.677523 0.159 Uiso 0.878(3) 1 calc R U P B 1
C16 C -0.0669(3) 0.8591(5) 0.8180(8) 0.0952(19) Uani 0.878(3) 1 d D U P B 1
H16A H -0.107824 0.802955 0.800023 0.143 Uiso 0.878(3) 1 calc R U P B 1
H16B H -0.087929 0.936754 0.816620 0.143 Uiso 0.878(3) 1 calc R U P B 1
H16C H -0.035571 0.844596 0.918431 0.143 Uiso 0.878(3) 1 calc R U P B 1
S1A S 0.0292(5) 0.8672(8) 0.8125(11) 0.079(3) Uani 0.122(3) 1 d D U P B 2
O3A O 0.0268(19) 0.7428(12) 0.753(3) 0.070(5) Uani 0.122(3) 1 d D U P B 2
C15A C 0.027(2) 0.957(2) 0.646(3) 0.084(5) Uani 0.122(3) 1 d D U P B 2
H15D H 0.072167 0.943712 0.600799 0.126 Uiso 0.122(3) 1 calc R U P B 2
H15E H 0.025331 1.038123 0.676087 0.126 Uiso 0.122(3) 1 calc R U P B 2
H15F H -0.017672 0.939251 0.569578 0.126 Uiso 0.122(3) 1 calc R U P B 2
C16A C -0.0611(15) 0.899(3) 0.855(5) 0.087(6) Uani 0.122(3) 1 d D U P B 2
H16D H -0.098161 0.897869 0.759656 0.130 Uiso 0.122(3) 1 calc R U P B 2
H16E H -0.060429 0.975042 0.902336 0.130 Uiso 0.122(3) 1 calc R U P B 2
H16F H -0.074667 0.841158 0.926247 0.130 Uiso 0.122(3) 1 calc R U P B 2

loop_
_atom_site_aniso_label
_atom_site_aniso_U_11
_atom_site_aniso_U_22
_atom_site_aniso_U_33
_atom_site_aniso_U_23
_atom_site_aniso_U_13
_atom_site_aniso_U_12
Pd1 0.0415(2) 0.03634(17) 0.04007(18) 0.00476(14) 0.00682(13) 0.00130(14)
O1 0.0428(12) 0.0563(12) 0.0536(12) 0.0167(10) 0.0082(10) 0.0009(10)
O2 0.0454(15) 0.0760(17) 0.0818(18) 0.0075(14) 0.0159(13) 0.0058(12)
N1 0.0448(15) 0.0423(13) 0.0439(14) 0.0079(11) 0.0096(12) 0.0040(11)
C1 0.0457(18) 0.0424(16) 0.0509(18) 0.0051(14) 0.0105(14) 0.0047(13)
C6 0.055(2) 0.056(2) 0.066(2) 0.0200(17) 0.0138(17) 0.0094(16)
C2 0.0463(18) 0.0375(16) 0.0441(17) -0.0041(13) 0.0072(14) -0.0009(13)
C3 0.0465(19) 0.0467(17) 0.0502(18) -0.0017(14) 0.0122(15) -0.0018(14)
C4 0.0434(18) 0.0481(18) 0.059(2) -0.0090(15) 0.0099(15) 0.0023(14)
C5 0.051(2) 0.059(2) 0.073(2) 0.0121(18) 0.0097(18) 0.0157(16)
C7 0.0513(19) 0.0455(17) 0.0475(17) 0.0116(14) 0.0096(15) 0.0035(14)
C8 0.0441(17) 0.0515(18) 0.0399(16) 0.0082(13) 0.0078(14) 0.0047(14)
C9 0.059(2) 0.0489(19) 0.073(2) 0.0150(16) 0.0238(18) 0.0104(16)
C10 0.063(2) 0.059(2) 0.079(3) 0.0176(18) 0.024(2) -0.0015(17)
C11 0.0466(19) 0.072(2) 0.0495(19) 0.0056(17) 0.0129(15) 0.0009(16)
C12 0.057(2) 0.065(2) 0.056(2) -0.0063(16) 0.0166(17) 0.0103(16)
C13 0.061(2) 0.0470(17) 0.0563(19) 0.0024(16) 0.0175(16) 0.0012(16)
C14 0.062(2) 0.095(3) 0.080(2) 0.003(2) 0.0240(19) 0.002(2)
F1 0.057(2) 0.185(6) 0.160(4) 0.051(4) 0.016(2) 0.019(3)
F2 0.087(3) 0.088(2) 0.146(4) 0.002(2) 0.064(3) -0.018(2)
F3 0.127(4) 0.142(4) 0.139(4) -0.070(3) 0.094(3) -0.055(4)
F1A 0.103(7) 0.169(9) 0.120(6) 0.060(7) 0.059(5) 0.011(8)
F2A 0.059(5) 0.104(5) 0.121(8) -0.004(5) 0.053(5) 0.009(4)
F3A 0.075(6) 0.146(9) 0.138(7) -0.046(7) 0.044(5) -0.038(7)
S1 0.0657(7) 0.0702(7) 0.0698(8) -0.0002(6) 0.0080(6) 0.0150(5)
O3 0.0584(19) 0.0666(17) 0.090(3) -0.0103(16) 0.002(2) 0.0123(15)
C15 0.095(4) 0.077(3) 0.153(5) -0.024(4) 0.038(4) -0.009(3)
C16 0.090(3) 0.096(4) 0.108(4) 0.007(4) 0.042(3) 0.020(3)
S1A 0.069(4) 0.075(4) 0.096(5) 0.009(4) 0.028(4) 0.019(4)
O3A 0.054(9) 0.078(6) 0.082(11) 0.001(7) 0.021(9) 0.019(8)
C15A 0.081(11) 0.082(9) 0.100(10) 0.006(8) 0.044(9) 0.010(10)
C16A 0.086(10) 0.091(14) 0.095(13) 0.002(12) 0.050(10) 0.025(10)

loop_
_atom_type_symbol
_atom_type_description
_atom_type_scat_dispersion_real
_atom_type_scat_dispersion_imag
_atom_type_scat_source
C C 0.0033 0.0016 'International Tables Vol C Tables 4.2.6.8 and 6.1.1.4'
H H 0.0000 0.0000 'International Tables Vol C Tables 4.2.6.8 and 6.1.1.4'
N N 0.0061 0.0033 'International Tables Vol C Tables 4.2.6.8 and 6.1.1.4'
O O 0.0106 0.0060 'International Tables Vol C Tables 4.2.6.8 and 6.1.1.4'
F F 0.0171 0.0103 'International Tables Vol C Tables 4.2.6.8 and 6.1.1.4'
S S 0.1246 0.1234 'International Tables Vol C Tables 4.2.6.8 and 6.1.1.4'
Pd Pd -0.9988 1.0072 'International Tables Vol C Tables 4.2.6.8 and 6.1.1.4'

loop_
_geom_angle_atom_site_label_1
_geom_angle_atom_site_label_2
_geom_angle_atom_site_label_3
_geom_angle
_geom_angle_site_symmetry_1
_geom_angle_site_symmetry_3
_geom_angle_publ_flag
O1 Pd1 O1 180.00(11) . 3_667 ?
O1 Pd1 N1 88.45(9) . 3_667 ?
O1 Pd1 N1 91.55(9) 3_667 3_667 ?
O1 Pd1 N1 91.55(9) . . ?
O1 Pd1 N1 88.45(9) 3_667 . ?
N1 Pd1 N1 180.0 3_667 . ?
C2 O1 Pd1 126.99(18) . . ?
C4 O2 H2A 111(3) . . ?
C7 N1 C8 117.4(2) . . ?
C7 N1 Pd1 122.3(2) . . ?
C8 N1 Pd1 119.98(18) . . ?
C6 C1 C7 118.2(3) . . ?
C6 C1 C2 118.0(3) . . ?
C7 C1 C2 123.5(3) . . ?
C5 C6 C1 123.0(3) . . ?
C5 C6 H6 118.5 . . ?
C1 C6 H6 118.5 . . ?
O1 C2 C3 117.9(3) . . ?
O1 C2 C1 123.8(3) . . ?
C3 C2 C1 118.2(3) . . ?
C4 C3 C2 121.7(3) . . ?
C4 C3 H3 119.2 . . ?
C2 C3 H3 119.2 . . ?
O2 C4 C3 117.9(3) . . ?
O2 C4 C5 121.6(3) . . ?
C3 C4 C5 120.5(3) . . ?
C6 C5 C4 118.6(3) . . ?
C6 C5 H5 120.7 . . ?
C4 C5 H5 120.7 . . ?
N1 C7 C1 128.5(3) . . ?
N1 C7 H7 115.7 . . ?
C1 C7 H7 115.7 . . ?
C9 C8 C13 119.6(3) . . ?
C9 C8 N1 120.9(3) . . ?
C13 C8 N1 119.4(3) . . ?
C8 C9 C10 120.3(3) . . ?
C8 C9 H9 119.8 . . ?
C10 C9 H9 119.8 . . ?
C11 C10 C9 119.9(3) . . ?
C11 C10 H10 120.0 . . ?
C9 C10 H10 120.0 . . ?
C10 C11 C12 120.2(3) . . ?
C10 C11 C14 120.3(3) . . ?
C12 C11 C14 119.5(3) . . ?
C13 C12 C11 119.9(3) . . ?
C13 C12 H12 120.1 . . ?
C11 C12 H12 120.1 . . ?
C12 C13 C8 120.0(3) . . ?
C12 C13 H13 120.0 . . ?
C8 C13 H13 120.0 . . ?
F3A C14 F1A 113.0(7) . . ?
F3 C14 F1 112.4(4) . . ?
F3 C14 F2 103.3(4) . . ?
F1 C14 F2 102.6(4) . . ?
F3A C14 F2A 100.5(6) . . ?
F1A C14 F2A 101.2(6) . . ?
F3A C14 C11 114.2(7) . . ?
F1A C14 C11 114.9(6) . . ?
F3 C14 C11 113.1(4) . . ?
F1 C14 C11 112.2(4) . . ?
F2 C14 C11 112.3(3) . . ?
F2A C14 C11 111.2(5) . . ?
O3 S1 C16 106.9(2) . . ?
O3 S1 C15 106.4(3) . . ?
C16 S1 C15 98.9(3) . . ?
S1 C15 H15A 109.5 . . ?
S1 C15 H15B 109.5 . . ?
H15A C15 H15B 109.5 . . ?
S1 C15 H15C 109.5 . . ?
H15A C15 H15C 109.5 . . ?
H15B C15 H15C 109.5 . . ?
S1 C16 H16A 109.5 . . ?
S1 C16 H16B 109.5 . . ?
H16A C16 H16B 109.5 . . ?
S1 C16 H16C 109.5 . . ?
H16A C16 H16C 109.5 . . ?
H16B C16 H16C 109.5 . . ?
O3A S1A C16A 107.2(9) . . ?
O3A S1A C15A 105.9(8) . . ?
C16A S1A C15A 99.2(8) . . ?
S1A C15A H15D 109.5 . . ?
S1A C15A H15E 109.5 . . ?
H15D C15A H15E 109.5 . . ?
S1A C15A H15F 109.5 . . ?
H15D C15A H15F 109.5 . . ?
H15E C15A H15F 109.5 . . ?
S1A C16A H16D 109.5 . . ?
S1A C16A H16E 109.5 . . ?
H16D C16A H16E 109.5 . . ?
S1A C16A H16F 109.5 . . ?
H16D C16A H16F 109.5 . . ?
H16E C16A H16F 109.5 . . ?

loop_
_geom_bond_atom_site_label_1
_geom_bond_atom_site_label_2
_geom_bond_distance
_geom_bond_site_symmetry_2
_geom_bond_publ_flag
Pd1 O1 1.976(2) . ?
Pd1 O1 1.976(2) 3_667 ?
Pd1 N1 2.024(2) 3_667 ?
Pd1 N1 2.024(2) . ?
O1 C2 1.308(3) . ?
O2 C4 1.357(4) . ?
O2 H2A 0.841(10) . ?
N1 C7 1.296(4) . ?
N1 C8 1.440(4) . ?
C1 C6 1.405(4) . ?
C1 C7 1.416(4) . ?
C1 C2 1.423(4) . ?
C6 C5 1.356(4) . ?
C6 H6 0.9300 . ?
C2 C3 1.403(4) . ?
C3 C4 1.366(4) . ?
C3 H3 0.9300 . ?
C4 C5 1.405(5) . ?
C5 H5 0.9300 . ?
C7 H7 0.9300 . ?
C8 C9 1.374(4) . ?
C8 C13 1.380(4) . ?
C9 C10 1.381(4) . ?
C9 H9 0.9300 . ?
C10 C11 1.367(5) . ?
C10 H10 0.9300 . ?
C11 C12 1.379(5) . ?
C11 C14 1.499(5) . ?
C12 C13 1.379(4) . ?
C12 H12 0.9300 . ?
C13 H13 0.9300 . ?
C14 F3A 1.263(9) . ?
C14 F1A 1.267(8) . ?
C14 F3 1.273(5) . ?
C14 F1 1.285(6) . ?
C14 F2 1.366(5) . ?
C14 F2A 1.409(7) . ?
S1 O3 1.502(3) . ?
S1 C16 1.745(5) . ?
S1 C15 1.767(5) . ?
C15 H15A 0.9600 . ?
C15 H15B 0.9600 . ?
C15 H15C 0.9600 . ?
C16 H16A 0.9600 . ?
C16 H16B 0.9600 . ?
C16 H16C 0.9600 . ?
S1A O3A 1.508(10) . ?
S1A C16A 1.739(11) . ?
S1A C15A 1.766(11) . ?
C15A H15D 0.9600 . ?
C15A H15E 0.9600 . ?
C15A H15F 0.9600 . ?
C16A H16D 0.9600 . ?
C16A H16E 0.9600 . ?
C16A H16F 0.9600 . ?

loop_
_geom_hbond_atom_site_label_D
_geom_hbond_atom_site_label_H
_geom_hbond_atom_site_label_A
_geom_hbond_distance_DH
_geom_hbond_distance_HA
_geom_hbond_distance_DA
_geom_hbond_angle_DHA
_geom_hbond_site_symmetry_A
_geom_hbond_publ_flag
O2 H2A O3^a 0.841(10) 1.822(13) 2.656(5) 171(4) . yes
